data_4301460
loop_
_publ_author_name
'Biplab Biswas'
'Thomas Weyherm\"uller'
'Eckhard Bill'
'Phalguni Chaudhuri'

_publ_section_title
;
A Magneto-Structural Study of a Hexanuclear (VIV=O)6-Complex and a
Tetranuclear Mixed-Valent [VIII2VIV2] Species
;
_journal_name_full 'Inorganic Chemistry'
_journal_page_first 1524
_journal_page_last 1532
_journal_paper_doi 10.1021/ic8018327
_journal_volume 48
_journal_year 2009
_chemical_formula_moiety '(C72 H92 Cl10 N4 O4 V4), (C6 H8 N2), 5.5 (C4 H10 O)'
_chemical_formula_sum 'C100 H155 Cl10 N6 O9.5 V4'
_chemical_formula_weight 2151.56
_chemical_name_systematic
; 
 ? 
;
_space_group_IT_number 2
_symmetry_cell_setting triclinic
_symmetry_space_group_name_Hall '-P 1'
_symmetry_space_group_name_H-M 'P -1'
_atom_sites_solution_hydrogens geom
_atom_sites_solution_primary direct
_atom_sites_solution_secondary difmap
_audit_creation_method SHELXL-97
_cell_angle_alpha 113.412(3)
_cell_angle_beta 96.194(2)
_cell_angle_gamma 103.904(3)
_cell_formula_units_Z 2
_cell_length_a 15.0798(9)
_cell_length_b 20.4731(13)
_cell_length_c 22.2124(14)
_cell_measurement_temperature 100(2)
_cell_volume 5947.3(7)
_computing_cell_refinement 'Bruker SAINT 7.34A'
_computing_data_collection 'Bruker SAINT 7.34A'
_computing_data_reduction 'Bruker SAINT 7.34A'
_computing_structure_refinement 'SHELXL-97 (Sheldrick, 1997)'
_computing_structure_solution 'SHELXS-97 (Sheldrick, 1990)'
_diffrn_ambient_temperature 100(2)
_diffrn_measured_fraction_theta_full 0.998
_diffrn_measured_fraction_theta_max 0.998
_diffrn_measurement_device_type 'Bruker APEX2'
_diffrn_radiation_monochromator graphite
_diffrn_radiation_source 'rotating anode, 50 kV, 40 mA, Multi-Layer Optics'
_diffrn_radiation_type MoK\a
_diffrn_radiation_wavelength 0.71073
_diffrn_reflns_av_R_equivalents 0.1654
_diffrn_reflns_av_sigmaI/netI 0.1282
_diffrn_reflns_limit_h_max 17
_diffrn_reflns_limit_h_min -17
_diffrn_reflns_limit_k_max 24
_diffrn_reflns_limit_k_min -24
_diffrn_reflns_limit_l_max 26
_diffrn_reflns_limit_l_min -26
_diffrn_reflns_number 97715
_diffrn_reflns_theta_full 25.00
_diffrn_reflns_theta_max 25.00
_diffrn_reflns_theta_min 2.76
_exptl_absorpt_coefficient_mu 0.580
_exptl_absorpt_correction_T_max 0.9348
_exptl_absorpt_correction_T_min 0.8552
_exptl_absorpt_correction_type multi-scan
_exptl_absorpt_process_details 'Bruker SADABS 2007/4'
_exptl_crystal_density_diffrn 1.201
_exptl_crystal_density_method 'not measured'
_exptl_crystal_F_000 2270
_exptl_crystal_size_max 0.2
_exptl_crystal_size_mid 0.2
_exptl_crystal_size_min 0.1
_refine_diff_density_max 1.363
_refine_diff_density_min -0.876
_refine_diff_density_rms 0.108
_refine_ls_extinction_method none
_refine_ls_goodness_of_fit_ref 1.011
_refine_ls_hydrogen_treatment constr
_refine_ls_matrix_type full
_refine_ls_number_parameters 1245
_refine_ls_number_reflns 20900
_refine_ls_number_restraints 226
_refine_ls_restrained_S_all 1.018
_refine_ls_R_factor_all 0.1307
_refine_ls_R_factor_gt 0.0693
_refine_ls_shift/su_max 0.000
_refine_ls_shift/su_mean 0.000
_refine_ls_structure_factor_coef Fsqd
_refine_ls_weighting_details 'calc w=1/[\s^2^(Fo^2^)+(0.1062P)^2^+3.4534P] where P=(Fo^2^+2Fc^2^)/3'
_refine_ls_weighting_scheme calc
_refine_ls_wR_factor_gt 0.1719
_refine_ls_wR_factor_ref 0.2101
_reflns_number_gt 12421
_reflns_number_total 20900
_reflns_threshold_expression >2sigma(I)
_cod_data_source_file ic8018327_si_001_2.cif
_cod_data_source_block 2
_cod_depositor_comments
;
The following automatic conversions were performed:
'_exptl_absorpt_correction_type' value 'Multi-Scan' changed to
'multi-scan' according to
'/home/saulius/struct/CIF-dictionaries/cif_core.dic' dictionary named
'cif_core.dic' version 2.4.1 from 2010-06-29.

Automatic conversion script
Id: cif_fix_enum 1527 2010-12-29 10:47:43Z saulius 
;
_cod_original_cell_volume 5947.3(6)
_cod_original_formula_sum 'C100 H155 Cl10 N6 O9.50 V4'
_cod_database_code 4301460

loop_
_symmetry_equiv_pos_as_xyz
'x, y, z'
'-x, -y, -z'

loop_
_atom_site_label
_atom_site_type_symbol
_atom_site_fract_x
_atom_site_fract_y
_atom_site_fract_z
_atom_site_U_iso_or_equiv
_atom_site_adp_type
_atom_site_occupancy
_atom_site_symmetry_multiplicity
_atom_site_calc_flag
_atom_site_refinement_flags
_atom_site_disorder_assembly
_atom_site_disorder_group
V1 V 0.18731(6) 0.11102(5) -0.17796(4) 0.0178(2) Uani 1 1 d . . .
V2 V 0.38887(6) 0.15231(5) -0.09461(4) 0.0179(2) Uani 1 1 d . A .
V3 V 0.37600(6) 0.29594(5) -0.36734(4) 0.0201(2) Uani 1 1 d . . .
V4 V 0.57640(6) 0.33167(5) -0.28892(4) 0.0199(2) Uani 1 1 d . A .
Cl1 Cl 0.33275(8) 0.19167(7) -0.17811(6) 0.0208(3) Uani 1 1 d . . .
Cl2 Cl 0.28521(9) 0.03017(7) -0.18063(6) 0.0219(3) Uani 1 1 d . . .
Cl3 Cl 0.24523(8) 0.16256(7) -0.05549(6) 0.0205(3) Uani 1 1 d . . .
Cl4 Cl 0.11550(9) 0.20504(8) -0.16386(7) 0.0258(3) Uani 1 1 d . . .
Cl5 Cl 0.46666(9) 0.28004(7) -0.02045(7) 0.0262(3) Uani 1 1 d . . .
Cl11 Cl 0.42575(9) 0.27677(7) -0.27023(6) 0.0217(3) Uani 1 1 d . . .
Cl12 Cl 0.49929(9) 0.24130(8) -0.40536(6) 0.0244(3) Uani 1 1 d . . .
Cl13 Cl 0.50369(9) 0.41466(7) -0.31458(6) 0.0237(3) Uani 1 1 d . . .
Cl14 Cl 0.27102(9) 0.35438(8) -0.31439(7) 0.0291(3) Uani 1 1 d . . .
Cl15 Cl 0.62165(9) 0.41783(8) -0.17329(6) 0.0267(3) Uani 1 1 d . . .
O1 O 0.0816(2) 0.0433(2) -0.17841(17) 0.0188(8) Uani 1 1 d . . .
C2 C -0.0062(3) 0.0175(3) -0.2150(2) 0.0190(12) Uani 1 1 d . . .
C3 C -0.0808(4) -0.0103(3) -0.1886(3) 0.0215(13) Uani 1 1 d . . .
C4 C -0.1700(4) -0.0391(3) -0.2298(3) 0.0249(13) Uani 1 1 d . . .
H4 H -0.2208 -0.0572 -0.2128 0.030 Uiso 1 1 calc R . .
C5 C -0.1909(4) -0.0434(3) -0.2943(3) 0.0244(13) Uani 1 1 d . . .
C6 C -0.1175(4) -0.0157(3) -0.3181(3) 0.0234(13) Uani 1 1 d . . .
H6 H -0.1294 -0.0171 -0.3615 0.028 Uiso 1 1 calc R . .
C7 C -0.0246(4) 0.0147(3) -0.2788(3) 0.0207(12) Uani 1 1 d . . .
C8 C 0.0488(3) 0.0367(3) -0.3093(3) 0.0192(12) Uani 1 1 d . . .
H8 H 0.0304 0.0269 -0.3551 0.023 Uiso 1 1 calc R . .
N9 N 0.1369(3) 0.0682(2) -0.2816(2) 0.0184(10) Uani 1 1 d . . .
C10 C 0.1957(4) 0.0751(3) -0.3281(2) 0.0192(12) Uani 1 1 d . . .
C11 C 0.2338(4) 0.0194(3) -0.3581(3) 0.0204(12) Uani 1 1 d . . .
H11 H 0.2257 -0.0211 -0.3463 0.024 Uiso 1 1 calc R . .
C12 C 0.2838(4) 0.0224(3) -0.4055(3) 0.0249(13) Uani 1 1 d . . .
H12 H 0.3102 -0.0163 -0.4267 0.030 Uiso 1 1 calc R . .
C13 C 0.2961(4) 0.0812(3) -0.4225(3) 0.0240(13) Uani 1 1 d . . .
H13 H 0.3315 0.0836 -0.4549 0.029 Uiso 1 1 calc R . .
C14 C 0.2565(4) 0.1369(3) -0.3919(2) 0.0194(12) Uani 1 1 d . . .
C15 C 0.2070(4) 0.1343(3) -0.3437(2) 0.0196(12) Uani 1 1 d . . .
H15 H 0.1812 0.1731 -0.3217 0.023 Uiso 1 1 calc R . .
N16 N 0.2661(3) 0.1963(2) -0.4129(2) 0.0191(10) Uani 1 1 d . . .
C17 C 0.1970(4) 0.1846(3) -0.4596(3) 0.0220(13) Uani 1 1 d . . .
H17 H 0.1444 0.1417 -0.4721 0.026 Uiso 1 1 calc R . .
C18 C 0.1913(4) 0.2295(3) -0.4946(3) 0.0223(13) Uani 1 1 d . . .
C19 C 0.1075(4) 0.2072(3) -0.5429(3) 0.0233(13) Uani 1 1 d . . .
H19 H 0.0561 0.1666 -0.5480 0.028 Uiso 1 1 calc R . .
C20 C 0.0995(4) 0.2438(3) -0.5826(3) 0.0263(14) Uani 1 1 d . . .
C21 C 0.1770(4) 0.3029(3) -0.5734(3) 0.0274(14) Uani 1 1 d . . .
H21 H 0.1714 0.3287 -0.6002 0.033 Uiso 1 1 calc R . .
C22 C 0.2617(4) 0.3268(3) -0.5279(3) 0.0257(13) Uani 1 1 d . . .
C23 C 0.2682(4) 0.2886(3) -0.4878(3) 0.0208(12) Uani 1 1 d . . .
O24 O 0.3488(2) 0.3078(2) -0.44448(17) 0.0213(9) Uani 1 1 d . . .
C25 C -0.0619(4) -0.0054(3) -0.1179(3) 0.0260(14) Uani 1 1 d . . .
C26 C -0.0197(5) 0.0785(3) -0.0654(3) 0.0316(15) Uani 1 1 d . . .
H26A H -0.0070 0.0817 -0.0200 0.047 Uiso 1 1 calc R . .
H26B H -0.0645 0.1053 -0.0685 0.047 Uiso 1 1 calc R . .
H26C H 0.0389 0.1011 -0.0749 0.047 Uiso 1 1 calc R . .
C27 C -0.1513(4) -0.0392(4) -0.1010(3) 0.0433(19) Uani 1 1 d . . .
H27A H -0.1778 -0.0924 -0.1326 0.065 Uiso 1 1 calc R . .
H27B H -0.1967 -0.0131 -0.1047 0.065 Uiso 1 1 calc R . .
H27C H -0.1370 -0.0340 -0.0549 0.065 Uiso 1 1 calc R . .
C28 C 0.0047(4) -0.0495(4) -0.1127(3) 0.0329(15) Uani 1 1 d . . .
H28A H -0.0243 -0.1023 -0.1445 0.049 Uiso 1 1 calc R . .
H28B H 0.0177 -0.0449 -0.0667 0.049 Uiso 1 1 calc R . .
H28C H 0.0636 -0.0295 -0.1234 0.049 Uiso 1 1 calc R . .
C29 C -0.2930(4) -0.0766(3) -0.3347(3) 0.0294(15) Uani 1 1 d . . .
C30 C -0.3529(4) -0.0331(4) -0.2955(3) 0.0378(17) Uani 1 1 d . . .
H30A H -0.3318 0.0185 -0.2901 0.057 Uiso 1 1 calc R . .
H30B H -0.3467 -0.0328 -0.2511 0.057 Uiso 1 1 calc R . .
H30C H -0.4187 -0.0568 -0.3201 0.057 Uiso 1 1 calc R . .
C31 C -0.3292(4) -0.1583(4) -0.3465(4) 0.050(2) Uani 1 1 d . . .
H31A H -0.3290 -0.1602 -0.3030 0.075 Uiso 1 1 calc R . .
H31B H -0.2884 -0.1857 -0.3695 0.075 Uiso 1 1 calc R . .
H31C H -0.3933 -0.1812 -0.3744 0.075 Uiso 1 1 calc R . .
C32 C -0.3025(4) -0.0748(4) -0.4031(3) 0.0440(19) Uani 1 1 d . . .
H32A H -0.3682 -0.0986 -0.4280 0.066 Uiso 1 1 calc R . .
H32B H -0.2633 -0.1020 -0.4288 0.066 Uiso 1 1 calc R . .
H32C H -0.2820 -0.0228 -0.3965 0.066 Uiso 1 1 calc R . .
C33 C 0.0096(4) 0.2222(3) -0.6362(3) 0.0315(15) Uani 1 1 d . . .
C34 C 0.0346(5) 0.1973(4) -0.7044(3) 0.0433(18) Uani 1 1 d . . .
H34A H -0.0212 0.1834 -0.7394 0.065 Uiso 1 1 calc R . .
H34B H 0.0572 0.1540 -0.7135 0.065 Uiso 1 1 calc R . .
H34C H 0.0839 0.2384 -0.7045 0.065 Uiso 1 1 calc R . .
C35 C -0.0260(4) 0.2889(3) -0.6204(3) 0.0374(17) Uani 1 1 d . . .
H35A H 0.0207 0.3293 -0.6234 0.056 Uiso 1 1 calc R . .
H35B H -0.0369 0.3062 -0.5747 0.056 Uiso 1 1 calc R . .
H35C H -0.0849 0.2744 -0.6527 0.056 Uiso 1 1 calc R . .
C36 C -0.0679(4) 0.1569(4) -0.6379(4) 0.0435(18) Uani 1 1 d . . .
H36A H -0.0835 0.1713 -0.5936 0.065 Uiso 1 1 calc R . .
H36B H -0.0460 0.1131 -0.6489 0.065 Uiso 1 1 calc R . .
H36C H -0.1239 0.1447 -0.6721 0.065 Uiso 1 1 calc R . .
C37 C 0.3447(4) 0.3916(3) -0.5200(3) 0.0319(15) Uani 1 1 d . . .
C38 C 0.4301(4) 0.3654(4) -0.5347(3) 0.0395(17) Uani 1 1 d . . .
H38A H 0.4499 0.3483 -0.5016 0.059 Uiso 1 1 calc R . .
H38B H 0.4815 0.4071 -0.5318 0.059 Uiso 1 1 calc R . .
H38C H 0.4136 0.3241 -0.5800 0.059 Uiso 1 1 calc R . .
C39 C 0.3691(5) 0.4565(3) -0.4473(3) 0.0403(17) Uani 1 1 d . . .
H39A H 0.3149 0.4744 -0.4393 0.060 Uiso 1 1 calc R . .
H39B H 0.4227 0.4976 -0.4428 0.060 Uiso 1 1 calc R . .
H39C H 0.3851 0.4381 -0.4144 0.060 Uiso 1 1 calc R . .
C40 C 0.3228(5) 0.4232(4) -0.5700(3) 0.0452(19) Uani 1 1 d . . .
H40A H 0.3071 0.3834 -0.6161 0.068 Uiso 1 1 calc R . .
H40B H 0.3777 0.4640 -0.5643 0.068 Uiso 1 1 calc R . .
H40C H 0.2694 0.4423 -0.5616 0.068 Uiso 1 1 calc R . .
O41 O 0.4291(2) 0.1199(2) -0.03338(18) 0.0211(9) Uani 1 1 d . . .
C42 C 0.5153(4) 0.1385(3) 0.0029(3) 0.0209(12) Uani 1 1 d . A .
C43 C 0.5275(4) 0.1338(3) 0.0649(3) 0.0251(13) Uani 1 1 d . . .
C44 C 0.6195(4) 0.1552(4) 0.1010(3) 0.0326(15) Uani 1 1 d . A .
H44 H 0.6284 0.1539 0.1434 0.039 Uiso 1 1 calc R . .
C45 C 0.6995(4) 0.1785(4) 0.0791(3) 0.0315(15) Uani 1 1 d D . .
C46 C 0.6853(4) 0.1800(3) 0.0177(3) 0.0258(13) Uani 1 1 d . A .
H46 H 0.7381 0.1945 0.0007 0.031 Uiso 1 1 calc R . .
C47 C 0.5948(4) 0.1608(3) -0.0208(3) 0.0234(13) Uani 1 1 d . . .
C48 C 0.5869(4) 0.1575(3) -0.0866(3) 0.0229(13) Uani 1 1 d . A .
H48 H 0.6433 0.1651 -0.1018 0.028 Uiso 1 1 calc R . .
N49 N 0.5102(3) 0.1452(2) -0.1278(2) 0.0207(10) Uani 1 1 d . . .
C50 C 0.5212(3) 0.1402(3) -0.1931(3) 0.0179(12) Uani 1 1 d . A .
C51 C 0.4810(4) 0.0729(3) -0.2503(3) 0.0225(13) Uani 1 1 d . . .
H51 H 0.4455 0.0299 -0.2468 0.027 Uiso 1 1 calc R A .
C52 C 0.4929(4) 0.0686(3) -0.3121(3) 0.0262(14) Uani 1 1 d . A .
H52 H 0.4653 0.0227 -0.3515 0.031 Uiso 1 1 calc R . .
C53 C 0.5446(4) 0.1309(3) -0.3170(3) 0.0230(13) Uani 1 1 d . . .
H53 H 0.5525 0.1280 -0.3598 0.028 Uiso 1 1 calc R A .
C54 C 0.5849(4) 0.1973(3) -0.2599(3) 0.0208(12) Uani 1 1 d . A .
C55 C 0.5728(4) 0.2030(3) -0.1974(3) 0.0200(12) Uani 1 1 d . . .
H55 H 0.5996 0.2492 -0.1582 0.024 Uiso 1 1 calc R A .
N56 N 0.6385(3) 0.2629(2) -0.2646(2) 0.0201(10) Uani 1 1 d . . .
C57 C 0.7282(4) 0.2830(3) -0.2414(3) 0.0240(13) Uani 1 1 d . A .
H57 H 0.7502 0.2546 -0.2216 0.029 Uiso 1 1 calc R . .
C58 C 0.7975(4) 0.3441(3) -0.2426(3) 0.0236(13) Uani 1 1 d . . .
C59 C 0.8905(4) 0.3596(3) -0.2113(3) 0.0299(14) Uani 1 1 d . A .
H59 H 0.9042 0.3322 -0.1875 0.036 Uiso 1 1 calc R . .
C60 C 0.9623(4) 0.4129(3) -0.2139(3) 0.0297(14) Uani 1 1 d D . .
C61 C 0.9384(4) 0.4508(4) -0.2503(3) 0.0317(15) Uani 1 1 d . A .
H61 H 0.9877 0.4881 -0.2524 0.038 Uiso 1 1 calc R . .
C62 C 0.8485(4) 0.4381(3) -0.2833(3) 0.0262(14) Uani 1 1 d . . .
C63 C 0.7759(4) 0.3836(3) -0.2785(3) 0.0219(13) Uani 1 1 d . A .
O64 O 0.6874(2) 0.3690(2) -0.30900(18) 0.0219(9) Uani 1 1 d . . .
C65 C 0.4439(4) 0.1060(4) 0.0906(3) 0.0355(16) Uani 1 1 d . . .
C66 C 0.3846(4) 0.1600(3) 0.1037(3) 0.0350(16) Uani 1 1 d . . .
H66A H 0.4233 0.2101 0.1373 0.053 Uiso 1 1 calc R . .
H66B H 0.3310 0.1421 0.1206 0.053 Uiso 1 1 calc R . .
H66C H 0.3619 0.1619 0.0616 0.053 Uiso 1 1 calc R . .
C67 C 0.3829(5) 0.0274(4) 0.0385(4) 0.0406(17) Uani 1 1 d . . .
H67A H 0.3575 0.0295 -0.0030 0.061 Uiso 1 1 calc R . .
H67B H 0.3312 0.0089 0.0566 0.061 Uiso 1 1 calc R . .
H67C H 0.4212 -0.0065 0.0285 0.061 Uiso 1 1 calc R . .
C68 C 0.4746(5) 0.1006(6) 0.1564(4) 0.067(3) Uani 1 1 d . . .
H68A H 0.5148 0.0683 0.1493 0.101 Uiso 1 1 calc R . .
H68B H 0.4191 0.0794 0.1697 0.101 Uiso 1 1 calc R . .
H68C H 0.5095 0.1507 0.1920 0.101 Uiso 1 1 calc R . .
C69 C 0.7996(8) 0.2038(7) 0.1223(11) 0.025(3) Uani 0.711(9) 1 d PD A 1
C70 C 0.8061(9) 0.1281(8) 0.1297(8) 0.081(4) Uani 0.711(9) 1 d P A 1
H70A H 0.7556 0.1121 0.1499 0.122 Uiso 0.711(9) 1 calc PR A 1
H70B H 0.8669 0.1391 0.1584 0.122 Uiso 0.711(9) 1 calc PR A 1
H70C H 0.7996 0.0880 0.0850 0.122 Uiso 0.711(9) 1 calc PR A 1
C71 C 0.8095(7) 0.2618(8) 0.1930(6) 0.074(4) Uani 0.711(9) 1 d P A 1
H71A H 0.7571 0.2446 0.2112 0.111 Uiso 0.711(9) 1 calc PR A 1
H71B H 0.8090 0.3092 0.1921 0.111 Uiso 0.711(9) 1 calc PR A 1
H71C H 0.8688 0.2692 0.2216 0.111 Uiso 0.711(9) 1 calc PR A 1
C72 C 0.8750(6) 0.2230(10) 0.0913(6) 0.083(6) Uani 0.711(9) 1 d P A 1
H72A H 0.9354 0.2373 0.1220 0.124 Uiso 0.711(9) 1 calc PR A 1
H72B H 0.8705 0.2649 0.0816 0.124 Uiso 0.711(9) 1 calc PR A 1
H72C H 0.8700 0.1796 0.0492 0.124 Uiso 0.711(9) 1 calc PR A 1
C73 C 1.0617(9) 0.4190(10) -0.1811(17) 0.033(4) Uani 0.569(8) 1 d PD A 1
C74 C 1.0894(8) 0.3461(8) -0.2205(7) 0.050(3) Uani 0.569(8) 1 d P A 1
H74A H 1.0783 0.3338 -0.2686 0.075 Uiso 0.569(8) 1 calc PR A 1
H74B H 1.0511 0.3043 -0.2142 0.075 Uiso 0.569(8) 1 calc PR A 1
H74C H 1.1559 0.3551 -0.2031 0.075 Uiso 0.569(8) 1 calc PR A 1
C75 C 1.1360(8) 0.4818(8) -0.1878(8) 0.054(3) Uani 0.569(8) 1 d P A 1
H75A H 1.1294 0.4712 -0.2354 0.081 Uiso 0.569(8) 1 calc PR A 1
H75B H 1.1991 0.4836 -0.1695 0.081 Uiso 0.569(8) 1 calc PR A 1
H75C H 1.1264 0.5302 -0.1627 0.081 Uiso 0.569(8) 1 calc PR A 1
C76 C 1.075(2) 0.4376(13) -0.1067(14) 0.049(6) Uani 0.569(8) 1 d P A 1
H76A H 1.1383 0.4401 -0.0889 0.073 Uiso 0.569(8) 1 calc PR A 1
H76B H 1.0290 0.3987 -0.1010 0.073 Uiso 0.569(8) 1 calc PR A 1
H76C H 1.0648 0.4861 -0.0822 0.073 Uiso 0.569(8) 1 calc PR A 1
C69X C 0.792(2) 0.182(2) 0.119(3) 0.025(3) Uani 0.289(9) 1 d PD A 2
C70X C 0.840(2) 0.140(2) 0.0785(19) 0.081(4) Uani 0.289(9) 1 d P A 2
H70D H 0.8211 0.1335 0.0324 0.122 Uiso 0.289(9) 1 calc PR A 2
H70E H 0.8249 0.0905 0.0787 0.122 Uiso 0.289(9) 1 calc PR A 2
H70F H 0.9075 0.1653 0.0956 0.122 Uiso 0.289(9) 1 calc PR A 2
C71X C 0.7983(19) 0.199(2) 0.1835(15) 0.074(4) Uani 0.289(9) 1 d P A 2
H71D H 0.7592 0.2316 0.2008 0.111 Uiso 0.289(9) 1 calc PR A 2
H71E H 0.8637 0.2263 0.2083 0.111 Uiso 0.289(9) 1 calc PR A 2
H71F H 0.7765 0.1538 0.1894 0.111 Uiso 0.289(9) 1 calc PR A 2
C72X C 0.8524(17) 0.273(3) 0.1250(16) 0.083(6) Uani 0.289(9) 1 d P A 2
H72D H 0.8542 0.2690 0.0797 0.124 Uiso 0.289(9) 1 calc PR A 2
H72E H 0.9167 0.2910 0.1520 0.124 Uiso 0.289(9) 1 calc PR A 2
H72F H 0.8189 0.3084 0.1465 0.124 Uiso 0.289(9) 1 calc PR A 2
C73X C 1.0668(12) 0.4451(15) -0.176(2) 0.033(4) Uani 0.431(8) 1 d PD A 2
C74X C 1.1210(11) 0.4180(11) -0.2271(9) 0.050(3) Uani 0.431(8) 1 d P A 2
H74D H 1.0966 0.3633 -0.2513 0.075 Uiso 0.431(8) 1 calc PR A 2
H74E H 1.1872 0.4331 -0.2047 0.075 Uiso 0.431(8) 1 calc PR A 2
H74F H 1.1154 0.4396 -0.2590 0.075 Uiso 0.431(8) 1 calc PR A 2
C75X C 1.1016(11) 0.5282(10) -0.1358(10) 0.054(3) Uani 0.431(8) 1 d P A 2
H75D H 1.0650 0.5431 -0.1016 0.081 Uiso 0.431(8) 1 calc PR A 2
H75E H 1.0946 0.5522 -0.1656 0.081 Uiso 0.431(8) 1 calc PR A 2
H75F H 1.1679 0.5437 -0.1136 0.081 Uiso 0.431(8) 1 calc PR A 2
C76X C 1.073(3) 0.4092(18) -0.126(2) 0.049(6) Uani 0.431(8) 1 d P A 2
H76D H 1.0357 0.4268 -0.0933 0.073 Uiso 0.431(8) 1 calc PR A 2
H76E H 1.1384 0.4237 -0.1032 0.073 Uiso 0.431(8) 1 calc PR A 2
H76F H 1.0481 0.3546 -0.1516 0.073 Uiso 0.431(8) 1 calc PR A 2
C77 C 0.8275(4) 0.4812(3) -0.3228(3) 0.0313(15) Uani 1 1 d . A .
C78 C 0.7613(4) 0.5266(3) -0.2920(3) 0.0299(14) Uani 1 1 d . . .
H78A H 0.7027 0.4923 -0.2930 0.045 Uiso 1 1 calc R A .
H78B H 0.7476 0.5531 -0.3184 0.045 Uiso 1 1 calc R . .
H78C H 0.7919 0.5629 -0.2453 0.045 Uiso 1 1 calc R . .
C79 C 0.9172(5) 0.5364(4) -0.3219(4) 0.0481(19) Uani 1 1 d . . .
H79A H 0.9496 0.5714 -0.2752 0.072 Uiso 1 1 calc R A .
H79B H 0.9009 0.5643 -0.3462 0.072 Uiso 1 1 calc R . .
H79C H 0.9584 0.5087 -0.3438 0.072 Uiso 1 1 calc R . .
C80 C 0.7811(5) 0.4250(4) -0.3969(3) 0.0404(17) Uani 1 1 d . . .
H80A H 0.8231 0.3964 -0.4158 0.061 Uiso 1 1 calc R A .
H80B H 0.7691 0.4523 -0.4229 0.061 Uiso 1 1 calc R . .
H80C H 0.7217 0.3907 -0.3991 0.061 Uiso 1 1 calc R . .
C101 C 0.7555(5) 0.3622(4) -0.0367(4) 0.052(2) Uani 1 1 d D . .
H10A H 0.7369 0.3690 -0.0769 0.078 Uiso 1 1 calc R . .
H10B H 0.7742 0.4105 0.0032 0.078 Uiso 1 1 calc R . .
H10C H 0.7025 0.3272 -0.0322 0.078 Uiso 1 1 calc R . .
C102 C 0.8353(4) 0.3318(3) -0.0430(3) 0.0370(16) Uani 1 1 d D . .
H10D H 0.8891 0.3671 -0.0473 0.044 Uiso 1 1 calc R . .
H10E H 0.8550 0.3256 -0.0021 0.044 Uiso 1 1 calc R . .
O103 O 0.8083(3) 0.2613(2) -0.10072(19) 0.0337(10) Uani 1 1 d D . .
C104 C 0.8796(4) 0.2273(3) -0.1103(3) 0.0376(16) Uani 1 1 d D . .
H10F H 0.8964 0.2164 -0.0717 0.045 Uiso 1 1 calc R . .
H10G H 0.9363 0.2617 -0.1127 0.045 Uiso 1 1 calc R . .
C105 C 0.8466(5) 0.1562(4) -0.1741(4) 0.057(2) Uani 1 1 d D . .
H10H H 0.7907 0.1221 -0.1714 0.086 Uiso 1 1 calc R . .
H10I H 0.8963 0.1325 -0.1804 0.086 Uiso 1 1 calc R . .
H10J H 0.8310 0.1673 -0.2122 0.086 Uiso 1 1 calc R . .
C201 C 0.8773(5) 0.5462(5) -0.0662(4) 0.065(2) Uani 1 1 d D . .
H20A H 0.9421 0.5772 -0.0426 0.098 Uiso 1 1 calc R . .
H20B H 0.8771 0.4980 -0.1009 0.098 Uiso 1 1 calc R . .
H20C H 0.8422 0.5376 -0.0340 0.098 Uiso 1 1 calc R . .
C202 C 0.8329(5) 0.5848(3) -0.0981(3) 0.0413(18) Uani 1 1 d D . .
H20D H 0.8724 0.5983 -0.1268 0.050 Uiso 1 1 calc R . .
H20E H 0.7711 0.5503 -0.1275 0.050 Uiso 1 1 calc R . .
O203 O 0.8206(3) 0.6509(2) -0.0493(2) 0.0499(14) Uani 1 1 d D . .
C204 C 0.8904(5) 0.7186(3) -0.0363(3) 0.050(2) Uani 1 1 d D . .
H20F H 0.9518 0.7098 -0.0391 0.060 Uiso 1 1 calc R . .
H20G H 0.8961 0.7570 0.0098 0.060 Uiso 1 1 calc R . .
C205 C 0.8637(6) 0.7461(4) -0.0869(4) 0.063(2) Uani 1 1 d D . .
H20H H 0.8641 0.7102 -0.1320 0.095 Uiso 1 1 calc R . .
H20I H 0.9088 0.7949 -0.0755 0.095 Uiso 1 1 calc R . .
H20J H 0.8007 0.7511 -0.0864 0.095 Uiso 1 1 calc R . .
C301 C 0.4002(10) 0.3685(7) 0.2293(7) 0.188(9) Uani 1 1 d D . .
H30D H 0.4232 0.3277 0.2296 0.282 Uiso 1 1 calc R . .
H30E H 0.3325 0.3549 0.2265 0.282 Uiso 1 1 calc R . .
H30F H 0.4323 0.4142 0.2708 0.282 Uiso 1 1 calc R . .
C302 C 0.4190(6) 0.3815(5) 0.1714(6) 0.140(7) Uani 1 1 d D . .
H30G H 0.3904 0.4192 0.1687 0.168 Uiso 1 1 calc R . .
H30H H 0.3898 0.3344 0.1297 0.168 Uiso 1 1 calc R . .
O303 O 0.5202(4) 0.4077(3) 0.1759(4) 0.081(2) Uani 1 1 d D . .
C304 C 0.5600(6) 0.3496(5) 0.1607(6) 0.091(3) Uani 1 1 d D . .
H30I H 0.5284 0.3089 0.1151 0.109 Uiso 1 1 calc R . .
H30J H 0.5550 0.3289 0.1940 0.109 Uiso 1 1 calc R . .
C305 C 0.6600(6) 0.3848(7) 0.1637(8) 0.140(6) Uani 1 1 d D . .
H30K H 0.6633 0.4116 0.1356 0.211 Uiso 1 1 calc R . .
H30L H 0.6905 0.3459 0.1472 0.211 Uiso 1 1 calc R . .
H30M H 0.6921 0.4201 0.2104 0.211 Uiso 1 1 calc R . .
C401 C 0.283(2) -0.1744(17) -0.5477(12) 0.155(9) Uiso 0.50 1 d PD B 1
H40D H 0.2661 -0.2103 -0.5954 0.232 Uiso 0.50 1 calc PR B 1
H40E H 0.3397 -0.1334 -0.5395 0.232 Uiso 0.50 1 calc PR B 1
H40F H 0.2317 -0.1542 -0.5359 0.232 Uiso 0.50 1 calc PR B 1
C402 C 0.3025(19) -0.2118(11) -0.5065(8) 0.118(6) Uiso 0.50 1 d PD B 1
H40G H 0.2467 -0.2547 -0.5163 0.142 Uiso 0.50 1 calc PR B 1
H40H H 0.3555 -0.2314 -0.5178 0.142 Uiso 0.50 1 calc PR B 1
O403 O 0.3250(13) -0.1617(9) -0.4369(7) 0.141(5) Uiso 0.50 1 d PD B 1
C404 C 0.3222(19) -0.1992(9) -0.3953(8) 0.120(6) Uiso 0.50 1 d PD B 1
H40I H 0.3687 -0.2268 -0.4016 0.144 Uiso 0.50 1 calc PR B 1
H40J H 0.2590 -0.2352 -0.4061 0.144 Uiso 0.50 1 calc PR B 1
C405 C 0.3449(15) -0.1399(11) -0.3252(7) 0.095(5) Uiso 0.50 1 d PD B 1
H40K H 0.3440 -0.1627 -0.2939 0.142 Uiso 0.50 1 calc PR B 1
H40L H 0.2984 -0.1131 -0.3200 0.142 Uiso 0.50 1 calc PR B 1
H40M H 0.4074 -0.1047 -0.3155 0.142 Uiso 0.50 1 calc PR B 1
C501 C -0.0252(12) 0.3266(11) -0.4272(17) 0.081(7) Uani 0.50 1 d PD C 1
H50A H -0.0303 0.2745 -0.4560 0.121 Uiso 0.50 1 calc PR C 1
H50B H -0.0729 0.3412 -0.4480 0.121 Uiso 0.50 1 calc PR C 1
H50C H -0.0351 0.3315 -0.3829 0.121 Uiso 0.50 1 calc PR C 1
C502 C 0.0688(12) 0.3757(7) -0.4192(13) 0.059(3) Uani 0.50 1 d PD C 1
H50D H 0.1169 0.3606 -0.3987 0.071 Uiso 0.50 1 calc PR C 1
H50E H 0.0792 0.3700 -0.4640 0.071 Uiso 0.50 1 calc PR C 1
O503 O 0.0782(7) 0.4523(6) -0.3775(5) 0.057(2) Uani 0.50 1 d PD C 1
C504 C 0.1671(9) 0.5022(7) -0.3671(9) 0.077(4) Uani 0.50 1 d PD C 1
H50F H 0.1797 0.4989 -0.4108 0.092 Uiso 0.50 1 calc PR C 1
H50G H 0.2162 0.4888 -0.3455 0.092 Uiso 0.50 1 calc PR C 1
C505 C 0.1693(14) 0.5800(7) -0.3229(10) 0.092(5) Uani 0.50 1 d PD C 1
H50H H 0.2306 0.6151 -0.3164 0.137 Uiso 0.50 1 calc PR C 1
H50I H 0.1589 0.5834 -0.2792 0.137 Uiso 0.50 1 calc PR C 1
H50J H 0.1199 0.5928 -0.3442 0.137 Uiso 0.50 1 calc PR C 1
C411 C 0.1957(14) -0.1589(15) -0.6061(14) 0.155(9) Uiso 0.50 1 d PD D 2
H41A H 0.1462 -0.2070 -0.6232 0.232 Uiso 0.50 1 calc PR D 2
H41B H 0.2110 -0.1489 -0.6441 0.232 Uiso 0.50 1 calc PR D 2
H41C H 0.1738 -0.1189 -0.5764 0.232 Uiso 0.50 1 calc PR D 2
C412 C 0.2800(15) -0.1616(11) -0.5681(14) 0.118(6) Uiso 0.50 1 d PD D 2
H41D H 0.2664 -0.1690 -0.5282 0.142 Uiso 0.50 1 calc PR D 2
H41E H 0.3010 -0.2034 -0.5968 0.142 Uiso 0.50 1 calc PR D 2
O413 O 0.3516(11) -0.0911(9) -0.5474(9) 0.141(5) Uiso 0.50 1 d PD D 2
C414 C 0.4297(13) -0.0805(12) -0.4998(12) 0.120(6) Uiso 0.50 1 d PD D 2
H41F H 0.4530 -0.1243 -0.5164 0.144 Uiso 0.50 1 calc PR D 2
H41G H 0.4122 -0.0744 -0.4567 0.144 Uiso 0.50 1 calc PR D 2
C415 C 0.5039(14) -0.0117(12) -0.4898(12) 0.095(5) Uiso 0.50 1 d PD D 2
H41H H 0.5600 -0.0036 -0.4577 0.142 Uiso 0.50 1 calc PR D 2
H41I H 0.4808 0.0316 -0.4722 0.142 Uiso 0.50 1 calc PR D 2
H41J H 0.5196 -0.0178 -0.5330 0.142 Uiso 0.50 1 calc PR D 2
C511 C 0.0109(15) 0.3176(13) -0.4102(17) 0.081(7) Uani 0.50 1 d PD E 2
H51A H 0.0479 0.2968 -0.3878 0.121 Uiso 0.50 1 calc PR E 2
H51B H -0.0213 0.2795 -0.4560 0.121 Uiso 0.50 1 calc PR E 2
H51C H -0.0356 0.3329 -0.3847 0.121 Uiso 0.50 1 calc PR E 2
C512 C 0.0736(12) 0.3830(10) -0.4132(13) 0.059(3) Uani 0.50 1 d PD E 2
H51D H 0.1066 0.4216 -0.3671 0.071 Uiso 0.50 1 calc PR E 2
H51E H 0.1213 0.3680 -0.4384 0.071 Uiso 0.50 1 calc PR E 2
O513 O 0.0194(7) 0.4132(6) -0.4462(5) 0.057(2) Uani 0.50 1 d PD E 2
C514 C 0.0746(10) 0.4709(8) -0.4579(8) 0.077(4) Uani 0.50 1 d PD E 2
H51F H 0.1179 0.4523 -0.4859 0.092 Uiso 0.50 1 calc PR E 2
H51G H 0.1125 0.5128 -0.4145 0.092 Uiso 0.50 1 calc PR E 2
C515 C 0.012(2) 0.498(2) -0.493(2) 0.092(5) Uani 0.50 1 d PD E 2
H51H H 0.0508 0.5381 -0.5013 0.137 Uiso 0.50 1 calc PR E 2
H51I H -0.0301 0.5167 -0.4651 0.137 Uiso 0.50 1 calc PR E 2
H51J H -0.0246 0.4563 -0.5363 0.137 Uiso 0.50 1 calc PR E 2
C601 C 0.0418(16) -0.1776(11) -0.6516(7) 0.108(8) Uani 0.50 1 d PDU F 1
H60A H 0.0848 -0.2076 -0.6611 0.162 Uiso 0.50 1 calc PR F 1
H60B H 0.0426 -0.1524 -0.6810 0.162 Uiso 0.50 1 calc PR F 1
H60C H -0.0219 -0.2103 -0.6599 0.162 Uiso 0.50 1 calc PR F 1
C602 C 0.0717(10) -0.1212(8) -0.5807(6) 0.052(4) Uani 0.50 1 d PDU F 1
H60D H 0.0724 -0.1465 -0.5509 0.063 Uiso 0.50 1 calc PR F 1
H60E H 0.1362 -0.0882 -0.5722 0.063 Uiso 0.50 1 calc PR F 1
O603 O 0.0092(7) -0.0771(5) -0.5654(4) 0.049(3) Uani 0.50 1 d PDU F 1
C604 C 0.032(2) -0.0248(16) -0.4971(7) 0.031(7) Uani 0.50 1 d PDU F 1
H60F H 0.0979 0.0078 -0.4844 0.037 Uiso 0.50 1 calc PR F 1
H60G H 0.0256 -0.0512 -0.4681 0.037 Uiso 0.50 1 calc PR F 1
C605 C -0.033(2) 0.0214(14) -0.4875(10) 0.024(6) Uani 0.50 1 d PDU F 1
H60H H -0.0156 0.0604 -0.4409 0.036 Uiso 0.50 1 calc PR F 1
H60I H -0.0976 -0.0107 -0.4969 0.036 Uiso 0.50 1 calc PR F 1
H60J H -0.0291 0.0448 -0.5183 0.036 Uiso 0.50 1 calc PR F 1
C701 C 0.3313(3) 0.3978(3) -0.0534(3) 0.0197(12) Uani 1 1 d . G 1
C702 C 0.3528(4) 0.3916(3) -0.1136(3) 0.0214(13) Uani 1 1 d . G 1
H702 H 0.3375 0.3443 -0.1515 0.026 Uiso 1 1 calc R G 1
C703 C 0.3978(4) 0.4575(3) -0.1165(3) 0.0231(13) Uani 1 1 d . G 1
C704 C 0.4205(4) 0.5268(3) -0.0610(3) 0.0280(14) Uani 1 1 d . G 1
H704 H 0.4513 0.5713 -0.0641 0.034 Uiso 1 1 calc R G 1
C705 C 0.3978(4) 0.5303(3) -0.0017(3) 0.0287(14) Uani 1 1 d . G 1
H705 H 0.4135 0.5774 0.0365 0.034 Uiso 1 1 calc R G 1
C706 C 0.3526(4) 0.4660(3) 0.0027(3) 0.0264(14) Uani 1 1 d . G 1
H706 H 0.3363 0.4683 0.0435 0.032 Uiso 1 1 calc R G 1
N707 N 0.2866(3) 0.3291(2) -0.0468(2) 0.0238(11) Uani 1 1 d . G 1
N708 N 0.4260(3) 0.4537(3) -0.1788(2) 0.0261(11) Uani 1 1 d . G 1

loop_
_atom_site_aniso_label
_atom_site_aniso_U_11
_atom_site_aniso_U_22
_atom_site_aniso_U_33
_atom_site_aniso_U_23
_atom_site_aniso_U_13
_atom_site_aniso_U_12
V1 0.0149(4) 0.0189(5) 0.0174(4) 0.0078(4) 0.0030(4) 0.0018(4)
V2 0.0150(4) 0.0173(5) 0.0195(5) 0.0085(4) 0.0017(4) 0.0020(4)
V3 0.0186(5) 0.0218(5) 0.0191(5) 0.0114(4) 0.0007(4) 0.0022(4)
V4 0.0181(5) 0.0213(5) 0.0201(5) 0.0106(4) 0.0030(4) 0.0036(4)
Cl1 0.0171(6) 0.0221(7) 0.0231(6) 0.0126(5) 0.0031(5) 0.0018(5)
Cl2 0.0171(6) 0.0190(7) 0.0254(7) 0.0085(5) 0.0020(5) 0.0016(5)
Cl3 0.0169(6) 0.0247(7) 0.0179(6) 0.0091(5) 0.0025(5) 0.0039(5)
Cl4 0.0245(7) 0.0251(7) 0.0235(7) 0.0072(6) 0.0008(6) 0.0083(6)
Cl5 0.0225(7) 0.0197(7) 0.0282(7) 0.0070(6) -0.0006(6) 0.0013(6)
Cl11 0.0209(6) 0.0242(7) 0.0205(6) 0.0126(5) 0.0033(5) 0.0040(6)
Cl12 0.0235(7) 0.0275(7) 0.0202(6) 0.0107(6) 0.0024(5) 0.0050(6)
Cl13 0.0198(6) 0.0226(7) 0.0260(7) 0.0113(6) 0.0007(5) 0.0030(6)
Cl14 0.0227(7) 0.0302(8) 0.0311(7) 0.0107(6) 0.0044(6) 0.0081(6)
Cl15 0.0257(7) 0.0284(7) 0.0188(6) 0.0060(6) 0.0009(5) 0.0056(6)
O1 0.0143(17) 0.023(2) 0.0185(18) 0.0105(15) 0.0038(15) 0.0022(15)
C2 0.017(3) 0.017(3) 0.018(3) 0.005(2) 0.001(2) 0.003(2)
C3 0.020(3) 0.020(3) 0.024(3) 0.011(2) 0.006(2) 0.004(2)
C4 0.017(3) 0.030(3) 0.025(3) 0.009(2) 0.008(2) 0.005(2)
C5 0.021(3) 0.026(3) 0.024(3) 0.009(2) 0.004(2) 0.006(2)
C6 0.024(3) 0.027(3) 0.018(3) 0.011(2) 0.001(2) 0.004(2)
C7 0.020(3) 0.022(3) 0.020(3) 0.009(2) 0.007(2) 0.007(2)
C8 0.019(3) 0.019(3) 0.016(3) 0.007(2) 0.000(2) 0.003(2)
N9 0.020(2) 0.018(2) 0.018(2) 0.0088(18) 0.0057(18) 0.0045(19)
C10 0.019(3) 0.020(3) 0.015(2) 0.009(2) 0.001(2) 0.000(2)
C11 0.020(3) 0.020(3) 0.023(3) 0.012(2) 0.006(2) 0.003(2)
C12 0.027(3) 0.022(3) 0.029(3) 0.012(2) 0.008(2) 0.011(3)
C13 0.024(3) 0.030(3) 0.021(3) 0.016(2) 0.008(2) 0.004(3)
C14 0.019(3) 0.020(3) 0.015(3) 0.008(2) 0.000(2) 0.001(2)
C15 0.025(3) 0.019(3) 0.016(3) 0.010(2) 0.005(2) 0.005(2)
N16 0.019(2) 0.020(2) 0.020(2) 0.0113(19) 0.0048(19) 0.0046(19)
C17 0.015(3) 0.019(3) 0.028(3) 0.010(2) 0.001(2) 0.001(2)
C18 0.020(3) 0.023(3) 0.024(3) 0.014(2) 0.003(2) 0.002(2)
C19 0.019(3) 0.020(3) 0.028(3) 0.012(2) 0.004(2) 0.001(2)
C20 0.026(3) 0.026(3) 0.025(3) 0.011(3) 0.002(2) 0.007(3)
C21 0.039(3) 0.022(3) 0.025(3) 0.015(2) 0.003(3) 0.010(3)
C22 0.027(3) 0.028(3) 0.024(3) 0.015(3) 0.003(2) 0.006(3)
C23 0.019(3) 0.018(3) 0.021(3) 0.007(2) 0.001(2) 0.003(2)
O24 0.0173(18) 0.023(2) 0.0248(19) 0.0142(16) 0.0005(15) 0.0036(16)
C25 0.021(3) 0.037(3) 0.022(3) 0.015(3) 0.008(2) 0.007(3)
C26 0.052(4) 0.038(4) 0.016(3) 0.018(3) 0.015(3) 0.019(3)
C27 0.030(3) 0.067(5) 0.033(3) 0.030(3) 0.011(3) -0.001(3)
C28 0.029(3) 0.047(4) 0.032(3) 0.027(3) 0.007(3) 0.010(3)
C29 0.015(3) 0.038(4) 0.029(3) 0.012(3) 0.001(2) 0.004(3)
C30 0.018(3) 0.056(4) 0.036(3) 0.016(3) 0.002(3) 0.014(3)
C31 0.022(3) 0.045(4) 0.061(5) 0.011(4) -0.006(3) 0.002(3)
C32 0.024(3) 0.075(5) 0.025(3) 0.019(3) 0.002(3) 0.010(3)
C33 0.029(3) 0.024(3) 0.033(3) 0.011(3) -0.005(3) 0.002(3)
C34 0.044(4) 0.050(4) 0.025(3) 0.007(3) -0.007(3) 0.018(3)
C35 0.035(3) 0.030(3) 0.044(4) 0.019(3) -0.011(3) 0.007(3)
C36 0.029(3) 0.033(4) 0.054(4) 0.018(3) -0.016(3) -0.003(3)
C37 0.033(3) 0.027(3) 0.035(3) 0.020(3) 0.001(3) -0.001(3)
C38 0.032(3) 0.047(4) 0.050(4) 0.033(3) 0.015(3) 0.006(3)
C39 0.052(4) 0.024(3) 0.045(4) 0.022(3) 0.006(3) 0.003(3)
C40 0.042(4) 0.046(4) 0.053(4) 0.041(4) -0.006(3) -0.005(3)
O41 0.0128(18) 0.024(2) 0.028(2) 0.0148(17) 0.0045(15) 0.0036(16)
C42 0.022(3) 0.024(3) 0.023(3) 0.015(2) 0.005(2) 0.010(2)
C43 0.020(3) 0.034(3) 0.031(3) 0.021(3) 0.008(2) 0.011(3)
C44 0.025(3) 0.053(4) 0.029(3) 0.026(3) 0.008(3) 0.013(3)
C45 0.023(3) 0.044(4) 0.028(3) 0.017(3) 0.004(3) 0.010(3)
C46 0.018(3) 0.034(3) 0.032(3) 0.021(3) 0.007(2) 0.009(3)
C47 0.016(3) 0.028(3) 0.027(3) 0.014(2) 0.003(2) 0.004(2)
C48 0.017(3) 0.021(3) 0.032(3) 0.014(2) 0.009(2) 0.004(2)
N49 0.018(2) 0.021(2) 0.022(2) 0.0115(19) 0.0017(19) 0.0022(19)
C50 0.015(3) 0.024(3) 0.023(3) 0.017(2) 0.005(2) 0.009(2)
C51 0.018(3) 0.019(3) 0.030(3) 0.012(2) 0.006(2) 0.002(2)
C52 0.023(3) 0.027(3) 0.022(3) 0.008(2) 0.002(2) 0.005(3)
C53 0.025(3) 0.027(3) 0.019(3) 0.013(2) 0.005(2) 0.007(3)
C54 0.017(3) 0.024(3) 0.028(3) 0.018(2) 0.002(2) 0.007(2)
C55 0.019(3) 0.021(3) 0.019(3) 0.010(2) 0.000(2) 0.004(2)
N56 0.021(2) 0.018(2) 0.021(2) 0.0091(19) 0.0044(19) 0.0037(19)
C57 0.027(3) 0.032(3) 0.017(3) 0.014(2) 0.007(2) 0.011(3)
C58 0.017(3) 0.027(3) 0.026(3) 0.012(3) 0.007(2) 0.005(2)
C59 0.021(3) 0.039(4) 0.036(3) 0.024(3) 0.006(3) 0.008(3)
C60 0.024(3) 0.036(3) 0.034(3) 0.021(3) 0.011(3) 0.005(3)
C61 0.020(3) 0.038(4) 0.038(3) 0.022(3) 0.009(3) 0.000(3)
C62 0.024(3) 0.028(3) 0.032(3) 0.017(3) 0.016(3) 0.007(3)
C63 0.020(3) 0.024(3) 0.019(3) 0.008(2) 0.006(2) 0.003(2)
O64 0.0183(19) 0.024(2) 0.026(2) 0.0155(17) 0.0045(16) 0.0040(16)
C65 0.029(3) 0.051(4) 0.035(3) 0.028(3) 0.011(3) 0.011(3)
C66 0.033(3) 0.033(3) 0.033(3) 0.011(3) 0.019(3) 0.002(3)
C67 0.042(4) 0.038(4) 0.069(5) 0.040(4) 0.033(4) 0.021(3)
C68 0.045(4) 0.130(8) 0.064(5) 0.077(6) 0.026(4) 0.023(5)
C69 0.020(4) 0.023(10) 0.034(4) 0.017(8) 0.001(3) 0.004(5)
C70 0.053(7) 0.082(8) 0.112(12) 0.053(8) -0.019(7) 0.024(7)
C71 0.025(5) 0.097(10) 0.055(6) -0.001(8) -0.013(4) 0.012(7)
C72 0.010(5) 0.185(18) 0.057(8) 0.068(10) 0.003(5) 0.012(6)
C73 0.021(4) 0.028(14) 0.051(7) 0.031(13) 0.001(3) -0.011(5)
C74 0.029(5) 0.071(8) 0.067(7) 0.037(6) 0.019(5) 0.030(5)
C75 0.028(5) 0.055(7) 0.084(9) 0.039(6) 0.003(5) 0.011(5)
C76 0.022(4) 0.059(18) 0.049(17) 0.022(12) -0.011(11) -0.003(14)
C69X 0.020(4) 0.023(10) 0.034(4) 0.017(8) 0.001(3) 0.004(5)
C70X 0.053(7) 0.082(8) 0.112(12) 0.053(8) -0.019(7) 0.024(7)
C71X 0.025(5) 0.097(10) 0.055(6) -0.001(8) -0.013(4) 0.012(7)
C72X 0.010(5) 0.185(18) 0.057(8) 0.068(10) 0.003(5) 0.012(6)
C73X 0.021(4) 0.028(14) 0.051(7) 0.031(13) 0.001(3) -0.011(5)
C74X 0.029(5) 0.071(8) 0.067(7) 0.037(6) 0.019(5) 0.030(5)
C75X 0.028(5) 0.055(7) 0.084(9) 0.039(6) 0.003(5) 0.011(5)
C76X 0.022(4) 0.059(18) 0.049(17) 0.022(12) -0.011(11) -0.003(14)
C77 0.035(3) 0.029(3) 0.039(3) 0.023(3) 0.015(3) 0.009(3)
C78 0.040(4) 0.027(3) 0.024(3) 0.014(3) 0.005(3) 0.007(3)
C79 0.051(4) 0.043(4) 0.063(5) 0.036(4) 0.024(4) 0.009(4)
C80 0.067(5) 0.041(4) 0.029(3) 0.025(3) 0.023(3) 0.021(4)
C101 0.049(4) 0.038(4) 0.050(4) 0.001(3) 0.010(4) 0.013(4)
C102 0.030(3) 0.032(4) 0.037(4) 0.007(3) 0.004(3) 0.005(3)
O103 0.029(2) 0.028(2) 0.035(2) 0.0052(19) 0.0007(18) 0.0111(19)
C104 0.028(3) 0.039(4) 0.046(4) 0.016(3) 0.007(3) 0.014(3)
C105 0.053(5) 0.052(5) 0.060(5) 0.009(4) 0.009(4) 0.032(4)
C201 0.048(5) 0.076(6) 0.066(5) 0.021(5) 0.010(4) 0.029(4)
C202 0.044(4) 0.039(4) 0.030(3) 0.007(3) 0.014(3) 0.006(3)
O203 0.064(3) 0.032(3) 0.048(3) 0.010(2) 0.037(2) 0.008(2)
C204 0.048(4) 0.042(4) 0.042(4) 0.008(3) 0.017(3) -0.004(3)
C205 0.083(6) 0.047(5) 0.054(5) 0.022(4) 0.026(4) 0.007(4)
C301 0.169(15) 0.068(8) 0.28(2) 0.013(11) 0.129(15) 0.030(9)
C302 0.180(13) 0.044(6) 0.213(14) 0.053(8) 0.164(12) 0.017(7)
O303 0.108(5) 0.039(3) 0.130(6) 0.048(4) 0.071(4) 0.038(3)
C304 0.088(7) 0.109(9) 0.104(8) 0.073(7) 0.029(6) 0.028(7)
C305 0.066(7) 0.103(9) 0.264(18) 0.106(11) -0.011(9) 0.024(7)
C501 0.076(15) 0.097(10) 0.078(17) 0.029(8) 0.046(13) 0.045(11)
C502 0.068(6) 0.084(7) 0.045(5) 0.031(5) 0.021(4) 0.048(5)
O503 0.060(5) 0.069(5) 0.054(4) 0.031(4) 0.018(4) 0.033(4)
C504 0.060(8) 0.089(10) 0.066(8) 0.010(7) 0.024(6) 0.035(7)
C505 0.111(13) 0.091(10) 0.096(13) 0.055(9) 0.029(11) 0.044(10)
C511 0.076(15) 0.097(10) 0.078(17) 0.029(8) 0.046(13) 0.045(11)
C512 0.068(6) 0.084(7) 0.045(5) 0.031(5) 0.021(4) 0.048(5)
O513 0.060(5) 0.069(5) 0.054(4) 0.031(4) 0.018(4) 0.033(4)
C514 0.060(8) 0.089(10) 0.066(8) 0.010(7) 0.024(6) 0.035(7)
C515 0.111(13) 0.091(10) 0.096(13) 0.055(9) 0.029(11) 0.044(10)
C601 0.158(19) 0.120(16) 0.073(12) 0.026(12) 0.026(13) 0.119(15)
C602 0.065(9) 0.064(9) 0.047(8) 0.027(7) 0.016(7) 0.046(8)
O603 0.062(6) 0.058(6) 0.032(5) 0.015(5) 0.003(4) 0.036(5)
C604 0.040(9) 0.040(9) 0.015(9) 0.021(7) -0.002(8) 0.005(8)
C605 0.028(8) 0.028(9) 0.011(8) 0.013(8) -0.005(7) -0.004(6)
C701 0.015(3) 0.019(3) 0.024(3) 0.009(2) 0.000(2) 0.004(2)
C702 0.018(3) 0.017(3) 0.024(3) 0.005(2) 0.000(2) 0.005(2)
C703 0.024(3) 0.025(3) 0.022(3) 0.011(2) 0.004(2) 0.009(2)
C704 0.027(3) 0.016(3) 0.033(3) 0.005(2) 0.005(3) 0.004(2)
C705 0.027(3) 0.019(3) 0.030(3) 0.002(2) 0.006(3) 0.006(3)
C706 0.026(3) 0.027(3) 0.022(3) 0.005(2) 0.005(2) 0.011(3)
N707 0.026(2) 0.017(2) 0.022(2) 0.0064(19) 0.002(2) 0.001(2)
N708 0.030(3) 0.023(3) 0.023(2) 0.009(2) 0.010(2) 0.006(2)

loop_
_atom_type_symbol
_atom_type_description
_atom_type_scat_dispersion_real
_atom_type_scat_dispersion_imag
_atom_type_scat_source
C C 0.0033 0.0016 'International Tables Vol C Tables 4.2.6.8 and 6.1.1.4'
H H 0.0000 0.0000 'International Tables Vol C Tables 4.2.6.8 and 6.1.1.4'
N N 0.0061 0.0033 'International Tables Vol C Tables 4.2.6.8 and 6.1.1.4'
O O 0.0106 0.0060 'International Tables Vol C Tables 4.2.6.8 and 6.1.1.4'
Cl Cl 0.1484 0.1585 'International Tables Vol C Tables 4.2.6.8 and 6.1.1.4'
V V 0.3005 0.5294 'International Tables Vol C Tables 4.2.6.8 and 6.1.1.4'

loop_
_geom_angle_atom_site_label_1
_geom_angle_atom_site_label_2
_geom_angle_atom_site_label_3
_geom_angle
_geom_angle_site_symmetry_1
_geom_angle_site_symmetry_3
_geom_angle_publ_flag
O1 V1 N9 87.10(16) . . ?
O1 V1 Cl4 94.44(13) . . ?
N9 V1 Cl4 88.07(13) . . ?
O1 V1 Cl1 174.95(13) . . ?
N9 V1 Cl1 93.33(12) . . ?
Cl4 V1 Cl1 90.61(6) . . ?
O1 V1 Cl2 93.14(13) . . ?
N9 V1 Cl2 97.86(13) . . ?
Cl4 V1 Cl2 170.61(5) . . ?
Cl1 V1 Cl2 81.81(5) . . ?
O1 V1 Cl3 92.73(11) . . ?
N9 V1 Cl3 179.18(14) . . ?
Cl4 V1 Cl3 91.15(5) . . ?
Cl1 V1 Cl3 86.91(5) . . ?
Cl2 V1 Cl3 82.95(5) . . ?
O1 V1 V2 125.84(12) . . ?
N9 V1 V2 130.30(12) . . ?
Cl4 V1 V2 120.04(5) . . ?
Cl1 V1 V2 50.65(4) . . ?
Cl2 V1 V2 50.65(4) . . ?
Cl3 V1 V2 50.37(4) . . ?
O41 V2 N49 87.23(17) . . ?
O41 V2 Cl5 93.11(12) . . ?
N49 V2 Cl5 89.17(12) . . ?
O41 V2 Cl3 93.47(12) . . ?
N49 V2 Cl3 179.11(14) . . ?
Cl5 V2 Cl3 90.24(6) . . ?
O41 V2 Cl1 178.36(12) . . ?
N49 V2 Cl1 92.91(13) . . ?
Cl5 V2 Cl1 88.53(6) . . ?
Cl3 V2 Cl1 86.41(5) . . ?
O41 V2 Cl2 97.25(12) . . ?
N49 V2 Cl2 97.17(12) . . ?
Cl5 V2 Cl2 168.09(7) . . ?
Cl3 V2 Cl2 83.29(5) . . ?
Cl1 V2 Cl2 81.12(5) . . ?
O41 V2 V1 129.27(11) . . ?
N49 V2 V1 129.03(12) . . ?
Cl5 V2 V1 117.68(5) . . ?
Cl3 V2 V1 50.78(4) . . ?
Cl1 V2 V1 49.60(4) . . ?
Cl2 V2 V1 50.72(4) . . ?
O24 V3 N16 87.42(16) . . ?
O24 V3 Cl14 95.35(13) . . ?
N16 V3 Cl14 88.06(13) . . ?
O24 V3 Cl11 173.97(13) . . ?
N16 V3 Cl11 94.07(13) . . ?
Cl14 V3 Cl11 90.55(6) . . ?
O24 V3 Cl13 91.67(11) . . ?
N16 V3 Cl13 178.82(14) . . ?
Cl14 V3 Cl13 91.27(6) . . ?
Cl11 V3 Cl13 86.91(5) . . ?
O24 V3 Cl12 92.30(13) . . ?
N16 V3 Cl12 96.34(13) . . ?
Cl14 V3 Cl12 171.35(6) . . ?
Cl11 V3 Cl12 81.73(5) . . ?
Cl13 V3 Cl12 84.45(5) . . ?
O24 V3 V4 124.18(11) . . ?
N16 V3 V4 130.41(13) . . ?
Cl14 V3 V4 120.82(5) . . ?
Cl11 V3 V4 50.93(4) . . ?
Cl13 V3 V4 50.77(4) . . ?
Cl12 V3 V4 50.92(4) . . ?
O64 V4 N56 87.33(17) . . ?
O64 V4 Cl15 95.09(12) . . ?
N56 V4 Cl15 88.39(12) . . ?
O64 V4 Cl13 93.05(13) . . ?
N56 V4 Cl13 178.55(13) . . ?
Cl15 V4 Cl13 90.18(6) . . ?
O64 V4 Cl11 176.24(12) . . ?
N56 V4 Cl11 93.09(13) . . ?
Cl15 V4 Cl11 88.65(5) . . ?
Cl13 V4 Cl11 86.62(5) . . ?
O64 V4 Cl12 94.85(12) . . ?
N56 V4 Cl12 96.59(12) . . ?
Cl15 V4 Cl12 169.08(6) . . ?
Cl13 V4 Cl12 84.78(5) . . ?
Cl11 V4 Cl12 81.40(5) . . ?
O64 V4 V3 127.04(12) . . ?
N56 V4 V3 129.63(12) . . ?
Cl15 V4 V3 118.58(5) . . ?
Cl13 V4 V3 51.04(4) . . ?
Cl11 V4 V3 50.28(4) . . ?
Cl12 V4 V3 51.10(4) . . ?
V1 Cl1 V2 79.75(5) . . ?
V2 Cl2 V1 78.63(5) . . ?
V2 Cl3 V1 78.85(5) . . ?
V3 Cl11 V4 78.80(5) . . ?
V4 Cl12 V3 77.98(5) . . ?
V4 Cl13 V3 78.19(5) . . ?
C2 O1 V1 131.1(3) . . ?
O1 C2 C7 120.9(5) . . ?
O1 C2 C3 118.7(5) . . ?
C7 C2 C3 120.4(5) . . ?
C4 C3 C2 116.3(5) . . ?
C4 C3 C25 122.8(5) . . ?
C2 C3 C25 120.8(4) . . ?
C3 C4 C5 124.9(5) . . ?
C6 C5 C4 117.4(5) . . ?
C6 C5 C29 122.9(5) . . ?
C4 C5 C29 119.7(5) . . ?
C5 C6 C7 120.8(5) . . ?
C2 C7 C6 120.2(5) . . ?
C2 C7 C8 122.2(5) . . ?
C6 C7 C8 117.4(5) . . ?
N9 C8 C7 127.3(5) . . ?
C8 N9 C10 114.3(4) . . ?
C8 N9 V1 121.7(4) . . ?
C10 N9 V1 123.9(3) . . ?
C15 C10 C11 121.4(5) . . ?
C15 C10 N9 119.7(5) . . ?
C11 C10 N9 118.7(5) . . ?
C10 C11 C12 119.5(5) . . ?
C11 C12 C13 120.4(6) . . ?
C12 C13 C14 119.4(5) . . ?
C15 C14 C13 120.2(5) . . ?
C15 C14 N16 121.1(5) . . ?
C13 C14 N16 118.6(5) . . ?
C10 C15 C14 119.1(5) . . ?
C17 N16 C14 114.5(4) . . ?
C17 N16 V3 122.0(4) . . ?
C14 N16 V3 123.3(3) . . ?
N16 C17 C18 126.9(5) . . ?
C23 C18 C19 119.8(5) . . ?
C23 C18 C17 122.5(5) . . ?
C19 C18 C17 117.3(5) . . ?
C20 C19 C18 120.8(5) . . ?
C19 C20 C21 117.4(5) . . ?
C19 C20 C33 123.2(5) . . ?
C21 C20 C33 119.4(5) . . ?
C22 C21 C20 124.8(6) . . ?
C21 C22 C23 116.7(5) . . ?
C21 C22 C37 122.8(5) . . ?
C23 C22 C37 120.5(5) . . ?
O24 C23 C18 120.2(5) . . ?
O24 C23 C22 119.4(5) . . ?
C18 C23 C22 120.4(5) . . ?
C23 O24 V3 132.0(3) . . ?
C27 C25 C3 111.6(5) . . ?
C27 C25 C28 106.8(5) . . ?
C3 C25 C28 110.2(5) . . ?
C27 C25 C26 108.2(5) . . ?
C3 C25 C26 109.3(5) . . ?
C28 C25 C26 110.8(5) . . ?
C30 C29 C32 108.4(6) . . ?
C30 C29 C31 109.5(5) . . ?
C32 C29 C31 108.4(5) . . ?
C30 C29 C5 109.9(5) . . ?
C32 C29 C5 112.3(5) . . ?
C31 C29 C5 108.3(5) . . ?
C35 C33 C34 111.2(6) . . ?
C35 C33 C36 108.8(5) . . ?
C34 C33 C36 108.2(5) . . ?
C35 C33 C20 109.5(5) . . ?
C34 C33 C20 107.7(5) . . ?
C36 C33 C20 111.4(5) . . ?
C22 C37 C38 110.7(5) . . ?
C22 C37 C40 111.4(5) . . ?
C38 C37 C40 106.3(5) . . ?
C22 C37 C39 110.3(5) . . ?
C38 C37 C39 110.2(5) . . ?
C40 C37 C39 107.8(5) . . ?
C42 O41 V2 129.1(3) . . ?
O41 C42 C47 120.7(5) . . ?
O41 C42 C43 119.9(5) . . ?
C47 C42 C43 119.4(5) . . ?
C44 C43 C42 117.0(5) . . ?
C44 C43 C65 121.7(5) . . ?
C42 C43 C65 121.2(5) . . ?
C43 C44 C45 124.7(6) . . ?
C46 C45 C44 116.8(5) . . ?
C46 C45 C69 120.9(10) . . ?
C44 C45 C69 122.2(10) . . ?
C46 C45 C69X 127(3) . . ?
C44 C45 C69X 115(3) . . ?
C69 C45 C69X 15.3(18) . . ?
C45 C46 C47 121.7(5) . . ?
C46 C47 C42 120.3(5) . . ?
C46 C47 C48 117.6(5) . . ?
C42 C47 C48 121.8(5) . . ?
N49 C48 C47 126.5(5) . . ?
C48 N49 C50 115.1(4) . . ?
C48 N49 V2 120.8(4) . . ?
C50 N49 V2 123.1(3) . . ?
C55 C50 C51 120.8(5) . . ?
C55 C50 N49 119.0(5) . . ?
C51 C50 N49 120.2(5) . . ?
C52 C51 C50 119.6(5) . . ?
C51 C52 C53 120.1(5) . . ?
C54 C53 C52 119.9(5) . . ?
C53 C54 C55 120.9(5) . . ?
C53 C54 N56 120.4(5) . . ?
C55 C54 N56 118.7(5) . . ?
C50 C55 C54 118.7(5) . . ?
C57 N56 C54 115.0(5) . . ?
C57 N56 V4 121.5(4) . . ?
C54 N56 V4 122.5(3) . . ?
N56 C57 C58 126.2(6) . . ?
C59 C58 C63 120.0(5) . . ?
C59 C58 C57 117.4(6) . . ?
C63 C58 C57 122.4(5) . . ?
C60 C59 C58 121.8(6) . . ?
C59 C60 C61 116.7(5) . . ?
C59 C60 C73 115.2(9) . . ?
C61 C60 C73 127.8(10) . . ?
C59 C60 C73X 129.9(14) . . ?
C61 C60 C73X 113.0(13) . . ?
C73 C60 C73X 18.1(13) . . ?
C62 C61 C60 124.9(5) . . ?
C61 C62 C63 116.8(6) . . ?
C61 C62 C77 122.2(5) . . ?
C63 C62 C77 121.0(5) . . ?
O64 C63 C58 120.6(5) . . ?
O64 C63 C62 119.7(5) . . ?
C58 C63 C62 119.7(5) . . ?
C63 O64 V4 130.0(3) . . ?
C43 C65 C67 110.1(5) . . ?
C43 C65 C68 111.8(5) . . ?
C67 C65 C68 107.2(6) . . ?
C43 C65 C66 109.6(5) . . ?
C67 C65 C66 109.4(5) . . ?
C68 C65 C66 108.7(6) . . ?
C72 C69 C71 113.9(10) . . ?
C72 C69 C45 115.4(14) . . ?
C71 C69 C45 111.3(13) . . ?
C72 C69 C70 106.1(14) . . ?
C71 C69 C70 105.7(14) . . ?
C45 C69 C70 103.1(7) . . ?
C76 C73 C60 113(2) . . ?
C76 C73 C75 107.7(17) . . ?
C60 C73 C75 109.5(12) . . ?
C76 C73 C74 110.6(16) . . ?
C60 C73 C74 111.8(15) . . ?
C75 C73 C74 103(2) . . ?
C71X C69X C70X 126(3) . . ?
C71X C69X C45 116(4) . . ?
C70X C69X C45 113(4) . . ?
C71X C69X C72X 99(3) . . ?
C70X C69X C72X 100(4) . . ?
C45 C69X C72X 92(2) . . ?
C74X C73X C75X 113(2) . . ?
C74X C73X C60 107(3) . . ?
C75X C73X C60 114.9(18) . . ?
C74X C73X C76X 110(2) . . ?
C75X C73X C76X 108(3) . . ?
C60 C73X C76X 105(3) . . ?
C62 C77 C79 111.7(5) . . ?
C62 C77 C80 108.9(5) . . ?
C79 C77 C80 107.8(5) . . ?
C62 C77 C78 110.5(5) . . ?
C79 C77 C78 107.9(5) . . ?
C80 C77 C78 110.0(5) . . ?
O103 C102 C101 109.7(4) . . ?
C104 O103 C102 113.8(4) . . ?
O103 C104 C105 109.8(5) . . ?
O203 C202 C201 111.9(5) . . ?
C204 O203 C202 114.6(5) . . ?
O203 C204 C205 109.6(5) . . ?
C301 C302 O303 111.5(9) . . ?
C304 O303 C302 112.0(6) . . ?
O303 C304 C305 104.8(7) . . ?
O403 C402 C401 110.8(12) . . ?
C404 O403 C402 112.4(11) . . ?
O403 C404 C405 105.7(11) . . ?
O503 C502 C501 110.8(12) . . ?
C504 O503 C502 113.7(9) . . ?
O503 C504 C505 109.2(10) . . ?
O413 C412 C411 106.9(11) . . ?
C414 O413 C412 112.6(11) . . ?
O413 C414 C415 107.6(11) . . ?
O513 C512 C511 109.4(11) . . ?
C514 O513 C512 113.4(9) . . ?
O513 C514 C515 109.5(12) . . ?
O603 C602 C601 110.4(9) . . ?
C604 O603 C602 112.6(10) . . ?
O603 C604 C605 108.3(10) . . ?
C702 C701 C706 122.8(5) . . ?
C702 C701 N707 119.2(5) . . ?
C706 C701 N707 118.0(5) . . ?
C701 C702 C703 117.0(5) . . ?
C702 C703 C704 121.7(5) . . ?
C702 C703 N708 119.2(5) . . ?
C704 C703 N708 119.0(5) . . ?
C705 C704 C703 119.3(6) . . ?
C706 C705 C704 120.5(5) . . ?
C705 C706 C701 118.8(6) . . ?

loop_
_geom_bond_atom_site_label_1
_geom_bond_atom_site_label_2
_geom_bond_distance
_geom_bond_site_symmetry_2
_geom_bond_publ_flag
V1 O1 1.841(3) . ?
V1 N9 2.084(4) . ?
V1 Cl4 2.3604(17) . ?
V1 Cl1 2.4086(14) . ?
V1 Cl2 2.4573(17) . ?
V1 Cl3 2.4577(15) . ?
V1 V2 3.1124(12) . ?
V2 O41 1.842(4) . ?
V2 N49 2.061(5) . ?
V2 Cl5 2.3693(15) . ?
V2 Cl3 2.4434(16) . ?
V2 Cl1 2.4457(16) . ?
V2 Cl2 2.4550(14) . ?
V3 O24 1.842(4) . ?
V3 N16 2.075(4) . ?
V3 Cl14 2.3483(18) . ?
V3 Cl11 2.4154(16) . ?
V3 Cl13 2.4473(15) . ?
V3 Cl12 2.4513(17) . ?
V3 V4 3.0807(12) . ?
V4 O64 1.845(4) . ?
V4 N56 2.069(5) . ?
V4 Cl15 2.3700(15) . ?
V4 Cl13 2.4378(17) . ?
V4 Cl11 2.4380(15) . ?
V4 Cl12 2.4451(15) . ?
O1 C2 1.335(6) . ?
C2 C7 1.389(7) . ?
C2 C3 1.425(7) . ?
C3 C4 1.385(7) . ?
C3 C25 1.525(8) . ?
C4 C5 1.396(8) . ?
C5 C6 1.375(8) . ?
C5 C29 1.534(7) . ?
C6 C7 1.414(7) . ?
C7 C8 1.431(7) . ?
C8 N9 1.286(6) . ?
N9 C10 1.458(7) . ?
C10 C15 1.365(8) . ?
C10 C11 1.368(8) . ?
C11 C12 1.370(8) . ?
C12 C13 1.377(8) . ?
C13 C14 1.385(8) . ?
C14 C15 1.380(7) . ?
C14 N16 1.449(7) . ?
N16 C17 1.292(7) . ?
C17 C18 1.431(8) . ?
C18 C23 1.404(7) . ?
C18 C19 1.413(7) . ?
C19 C20 1.379(8) . ?
C20 C21 1.393(8) . ?
C20 C33 1.548(8) . ?
C21 C22 1.385(8) . ?
C22 C23 1.410(8) . ?
C22 C37 1.525(8) . ?
C23 O24 1.331(6) . ?
C25 C27 1.517(8) . ?
C25 C28 1.526(9) . ?
C25 C26 1.562(8) . ?
C29 C30 1.519(9) . ?
C29 C32 1.527(9) . ?
C29 C31 1.532(9) . ?
C33 C35 1.513(9) . ?
C33 C34 1.516(9) . ?
C33 C36 1.534(9) . ?
C37 C38 1.528(9) . ?
C37 C40 1.536(9) . ?
C37 C39 1.561(8) . ?
O41 C42 1.332(6) . ?
C42 C47 1.410(8) . ?
C42 C43 1.414(8) . ?
C43 C44 1.396(8) . ?
C43 C65 1.519(8) . ?
C44 C45 1.397(8) . ?
C45 C46 1.373(8) . ?
C45 C69 1.545(8) . ?
C45 C69X 1.545(10) . ?
C46 C47 1.403(7) . ?
C47 C48 1.427(8) . ?
C48 N49 1.298(7) . ?
N49 C50 1.443(7) . ?
C50 C55 1.379(7) . ?
C50 C51 1.386(7) . ?
C51 C52 1.376(8) . ?
C52 C53 1.377(8) . ?
C53 C54 1.375(7) . ?
C54 C55 1.383(8) . ?
C54 N56 1.440(7) . ?
N56 C57 1.295(7) . ?
C57 C58 1.437(8) . ?
C58 C59 1.397(8) . ?
C58 C63 1.406(8) . ?
C59 C60 1.366(8) . ?
C60 C61 1.397(9) . ?
C60 C73 1.547(8) . ?
C60 C73X 1.547(9) . ?
C61 C62 1.382(8) . ?
C62 C63 1.410(8) . ?
C62 C77 1.530(9) . ?
C63 O64 1.335(6) . ?
C65 C67 1.535(9) . ?
C65 C68 1.539(9) . ?
C65 C66 1.542(10) . ?
C69 C72 1.45(2) . ?
C69 C71 1.51(3) . ?
C69 C70 1.645(17) . ?
C73 C76 1.52(5) . ?
C73 C75 1.56(2) . ?
C73 C74 1.58(3) . ?
C69X C71X 1.32(7) . ?
C69X C70X 1.37(7) . ?
C69X C72X 1.81(6) . ?
C73X C74X 1.47(5) . ?
C73X C75X 1.49(3) . ?
C73X C76X 1.56(7) . ?
C77 C79 1.532(8) . ?
C77 C80 1.545(8) . ?
C77 C78 1.554(9) . ?
C101 C102 1.477(7) . ?
C102 O103 1.424(6) . ?
O103 C104 1.406(6) . ?
C104 C105 1.494(7) . ?
C201 C202 1.473(8) . ?
C202 O203 1.429(6) . ?
O203 C204 1.423(6) . ?
C204 C205 1.503(8) . ?
C301 C302 1.456(9) . ?
C302 O303 1.468(7) . ?
O303 C304 1.399(7) . ?
C304 C305 1.489(8) . ?
C401 C402 1.454(10) . ?
C402 O403 1.420(9) . ?
O403 C404 1.415(9) . ?
C404 C405 1.482(9) . ?
C501 C502 1.473(9) . ?
C502 O503 1.432(9) . ?
O503 C504 1.406(8) . ?
C504 C505 1.492(9) . ?
C411 C412 1.475(10) . ?
C412 O413 1.441(9) . ?
O413 C414 1.406(9) . ?
C414 C415 1.492(9) . ?
C511 C512 1.474(9) . ?
C512 O513 1.436(9) . ?
O513 C514 1.405(8) . ?
C514 C515 1.493(9) . ?
C601 C602 1.473(9) . ?
C602 O603 1.432(8) . ?
O603 C604 1.411(9) . ?
C604 C605 1.497(8) . ?
C701 C702 1.373(8) . ?
C701 C706 1.387(7) . ?
C701 N707 1.477(7) . ?
C702 C703 1.386(8) . ?
C703 C704 1.392(8) . ?
C703 N708 1.471(7) . ?
C704 C705 1.377(8) . ?
C705 C706 1.375(8) . ?
